data_4070559
loop_
_publ_author_name
'Roger, Mathieu'
'Belkhiri, Lotfi'
'Arliguie, Th\'er\`ese'
'Thu\'ery, Pierre'
'Boucekkine, Abdou'
'Ephritikhine, Michel'

_publ_section_title
;
 Uranium and Lanthanide Complexes with the 2-Mercapto Benzothiazolate
 Ligand: Evidence for a Specific Covalent Binding Site in the
 Differentiation of Isostructural Lanthanide(III) and Actinide(III)
 Compounds
;
_journal_issue 1
_journal_name_full Organometallics
_journal_page_first 33
_journal_paper_doi 10.1021/om7007315
_journal_volume 27
_journal_year 2008
_chemical_formula_sum 'C31 H27 N3 S6 U'
_chemical_formula_weight 871.95
_space_group_IT_number 14
_symmetry_cell_setting monoclinic
_symmetry_space_group_name_Hall '-P 2ybc'
_symmetry_space_group_name_H-M 'P 1 21/c 1'
_atom_sites_solution_hydrogens geom
_atom_sites_solution_primary direct
_atom_sites_solution_secondary difmap
_audit_creation_method SHELXL-97
_cell_angle_alpha 90.00
_cell_angle_beta 94.286(3)
_cell_angle_gamma 90.00
_cell_formula_units_Z 4
_cell_length_a 9.6320(6)
_cell_length_b 8.1686(3)
_cell_length_c 39.303(2)
_cell_measurement_reflns_used 32098
_cell_measurement_temperature 100(2)
_cell_measurement_theta_max 25.68
_cell_measurement_theta_min 3.08
_cell_volume 3083.7(3)
_computing_cell_refinement 'DENZO-SMN (Otwinowski & Minor, 1997)'
_computing_data_collection 'Kappa-CCD software (Nonius B.V., 1998)'
_computing_data_reduction 'DENZO-SMN (Otwinowski & Minor, 1997)'
_computing_molecular_graphics 'SHELXTL (Sheldrick, 1999)'
_computing_publication_material 'SHELXTL (Sheldrick, 1999); PLATON (Spek, 2003)'
_computing_structure_refinement 'SHELXL-97 (Sheldrick, 1997)'
_computing_structure_solution 'SHELXS-97 (Sheldrick, 1997)'
_diffrn_ambient_temperature 100(2)
_diffrn_measured_fraction_theta_full 0.993
_diffrn_measured_fraction_theta_max 0.993
_diffrn_measurement_device_type 'Nonius Kappa-CCD area-detector diffractometer'
_diffrn_measurement_method 'one \f and three \w scans with 2\% steps'
_diffrn_radiation_monochromator graphite
_diffrn_radiation_source 'fine-focus sealed tube'
_diffrn_radiation_type MoK\a
_diffrn_radiation_wavelength 0.71073
_diffrn_reflns_av_R_equivalents 0.0675
_diffrn_reflns_av_sigmaI/netI 0.0459
_diffrn_reflns_limit_h_max 11
_diffrn_reflns_limit_h_min 0
_diffrn_reflns_limit_k_max 9
_diffrn_reflns_limit_k_min 0
_diffrn_reflns_limit_l_max 47
_diffrn_reflns_limit_l_min -47
_diffrn_reflns_number 32098
_diffrn_reflns_theta_full 25.68
_diffrn_reflns_theta_max 25.68
_diffrn_reflns_theta_min 3.08
_diffrn_standards_decay_% 0
_diffrn_standards_interval_time 0
_exptl_absorpt_coefficient_mu 5.698
_exptl_absorpt_correction_T_max 0.634
_exptl_absorpt_correction_T_min 0.328
_exptl_absorpt_correction_type refdelf
_exptl_absorpt_process_details 'program DELABS from PLATON (Spek, 2003)'
_exptl_crystal_colour 'translucent light red'
_exptl_crystal_density_diffrn 1.878
_exptl_crystal_density_method 'not measured'
_exptl_crystal_description irregular
_exptl_crystal_F_000 1688
_exptl_crystal_size_max 0.12
_exptl_crystal_size_mid 0.10
_exptl_crystal_size_min 0.08
_refine_diff_density_max 0.822
_refine_diff_density_min -0.796
_refine_diff_density_rms 0.120
_refine_ls_extinction_method none
_refine_ls_goodness_of_fit_ref 0.991
_refine_ls_hydrogen_treatment constr
_refine_ls_matrix_type full
_refine_ls_number_parameters 375
_refine_ls_number_reflns 5808
_refine_ls_number_restraints 0
_refine_ls_restrained_S_all 0.991
_refine_ls_R_factor_all 0.0428
_refine_ls_R_factor_gt 0.0294
_refine_ls_shift/su_max 0.001
_refine_ls_shift/su_mean 0.000
_refine_ls_structure_factor_coef Fsqd
_refine_ls_weighting_details 'calc w=1/[\s^2^(Fo^2^)+(0.0358P)^2^] where P=(Fo^2^+2Fc^2^)/3'
_refine_ls_weighting_scheme calc
_refine_ls_wR_factor_gt 0.0626
_refine_ls_wR_factor_ref 0.0665
_reflns_number_gt 4739
_reflns_number_total 5808
_reflns_threshold_expression >2sigma(I)
_cod_data_source_file om7007315-file002.cif
_cod_data_source_block 3
_cod_original_sg_symbol_H-M 'P 21/c'
_cod_database_code 4070559

loop_
_symmetry_equiv_pos_as_xyz
'x, y, z'
'-x, y+1/2, -z+1/2'
'-x, -y, -z'
'x, -y-1/2, z-1/2'

loop_
_atom_site_label
_atom_site_type_symbol
_atom_site_fract_x
_atom_site_fract_y
_atom_site_fract_z
_atom_site_U_iso_or_equiv
_atom_site_adp_type
_atom_site_occupancy
_atom_site_symmetry_multiplicity
_atom_site_calc_flag
_atom_site_refinement_flags
U U 0.475795(16) 0.820855(18) 0.360157(4) 0.02272(7) Uani 1 1 d .
S1A S 0.58921(12) 1.06012(12) 0.31830(3) 0.0274(3) Uani 1 1 d .
S2A S 0.83695(12) 0.90938(13) 0.28591(3) 0.0304(3) Uani 1 1 d .
S1B S 0.60466(12) 0.54827(13) 0.39634(3) 0.0290(3) Uani 1 1 d .
S2B S 0.84905(13) 0.69643(13) 0.44045(3) 0.0339(3) Uani 1 1 d .
S1C S 0.40763(13) 1.12596(13) 0.38774(3) 0.0320(3) Uani 1 1 d .
S2C S 0.35493(13) 1.07125(14) 0.46241(3) 0.0342(3) Uani 1 1 d .
N1A N 0.6674(4) 0.7485(4) 0.32169(8) 0.0249(8) Uani 1 1 d .
N1B N 0.6908(4) 0.8593(4) 0.39655(9) 0.0267(8) Uani 1 1 d .
N1C N 0.3802(4) 0.8389(4) 0.41857(9) 0.0285(9) Uani 1 1 d .
C1A C 0.6918(4) 0.8947(5) 0.30957(10) 0.0251(10) Uani 1 1 d .
C1C C 0.3795(4) 1.0004(5) 0.42152(10) 0.0275(10) Uani 1 1 d .
C1B C 0.7089(5) 0.7089(5) 0.40928(10) 0.0266(10) Uani 1 1 d .
C2A C 0.8695(4) 0.7026(5) 0.29285(10) 0.0265(10) Uani 1 1 d .
C2B C 0.8829(4) 0.9055(5) 0.43545(10) 0.0287(10) Uani 1 1 d .
C2C C 0.3390(5) 0.8708(5) 0.47646(11) 0.0294(11) Uani 1 1 d .
C3C C 0.3566(4) 0.7614(6) 0.44954(10) 0.0282(10) Uani 1 1 d .
C3A C 0.7686(4) 0.6351(5) 0.31264(10) 0.0236(10) Uani 1 1 d .
C3B C 0.7879(4) 0.9714(5) 0.41043(10) 0.0275(10) Uani 1 1 d .
C4C C 0.3508(5) 0.5930(6) 0.45551(11) 0.0344(11) Uani 1 1 d .
H4C H 0.3624 0.5185 0.4381 0.041 Uiso 1 1 calc R
C4A C 0.7747(4) 0.4696(5) 0.32114(10) 0.0275(10) Uani 1 1 d .
H4A H 0.7071 0.4225 0.3337 0.033 Uiso 1 1 calc R
C4B C 0.7966(5) 1.1357(5) 0.40163(11) 0.0300(11) Uani 1 1 d .
H4B H 0.7333 1.1810 0.3852 0.036 Uiso 1 1 calc R
C5A C 0.8831(5) 0.3769(5) 0.31050(11) 0.0308(11) Uani 1 1 d .
H5A H 0.8887 0.2666 0.3163 0.037 Uiso 1 1 calc R
C5B C 0.9010(5) 1.2307(6) 0.41766(12) 0.0358(12) Uani 1 1 d .
H5B H 0.9088 1.3404 0.4118 0.043 Uiso 1 1 calc R
C5C C 0.3273(5) 0.5397(6) 0.48785(11) 0.0397(12) Uani 1 1 d .
H5C H 0.3245 0.4279 0.4922 0.048 Uiso 1 1 calc R
C6A C 0.9839(4) 0.4443(5) 0.29139(10) 0.0284(10) Uani 1 1 d .
H6A H 1.0554 0.3785 0.2845 0.034 Uiso 1 1 calc R
C6B C 0.9941(5) 1.1629(6) 0.44246(13) 0.0416(13) Uani 1 1 d .
H6B H 1.0632 1.2285 0.4531 0.050 Uiso 1 1 calc R
C6C C 0.3077(5) 0.6488(6) 0.51401(12) 0.0392(12) Uani 1 1 d .
H6C H 0.2899 0.6091 0.5354 0.047 Uiso 1 1 calc R
C7A C 0.9797(5) 0.6075(5) 0.28248(10) 0.0316(11) Uani 1 1 d .
H7A H 1.0481 0.6531 0.2699 0.038 Uiso 1 1 calc R
C7B C 0.9862(5) 1.0005(5) 0.45158(11) 0.0363(12) Uani 1 1 d .
H7B H 1.0490 0.9561 0.4682 0.044 Uiso 1 1 calc R
C7C C 0.3141(5) 0.8132(5) 0.50887(11) 0.0367(12) Uani 1 1 d .
H7C H 0.3021 0.8859 0.5266 0.044 Uiso 1 1 calc R
C1 C 0.3258(4) 0.6099(5) 0.31970(10) 0.0257(10) Uani 1 1 d .
C2 C 0.3299(4) 0.7558(5) 0.29959(10) 0.0247(10) Uani 1 1 d .
C3 C 0.2495(4) 0.8760(5) 0.31525(10) 0.0257(10) Uani 1 1 d .
C4 C 0.1945(5) 0.8057(5) 0.34432(11) 0.0270(10) Uani 1 1 d .
C5 C 0.2432(4) 0.6404(5) 0.34715(11) 0.0241(10) Uani 1 1 d .
C6 C 0.3912(5) 0.4484(5) 0.31078(11) 0.0328(11) Uani 1 1 d .
H6D H 0.4018 0.3807 0.3308 0.049 Uiso 1 1 calc R
H6E H 0.4809 0.4682 0.3024 0.049 Uiso 1 1 calc R
H6F H 0.3325 0.3941 0.2935 0.049 Uiso 1 1 calc R
C7 C 0.3929(5) 0.7727(5) 0.26601(11) 0.0338(11) Uani 1 1 d .
H7D H 0.4674 0.6952 0.2649 0.051 Uiso 1 1 calc R
H7E H 0.4286 0.8817 0.2639 0.051 Uiso 1 1 calc R
H7F H 0.3231 0.7521 0.2478 0.051 Uiso 1 1 calc R
C8 C 0.2184(5) 1.0446(5) 0.30158(10) 0.0348(11) Uani 1 1 d .
H8A H 0.1322 1.0431 0.2877 0.052 Uiso 1 1 calc R
H8B H 0.2922 1.0794 0.2881 0.052 Uiso 1 1 calc R
H8C H 0.2111 1.1192 0.3202 0.052 Uiso 1 1 calc R
C9 C 0.0928(5) 0.8833(5) 0.36657(11) 0.0334(11) Uani 1 1 d .
H9A H 0.1018 1.0002 0.3656 0.050 Uiso 1 1 calc R
H9B H 0.1117 0.8468 0.3897 0.050 Uiso 1 1 calc R
H9C H -0.0002 0.8526 0.3586 0.050 Uiso 1 1 calc R
C10 C 0.1946(5) 0.5168(5) 0.37189(11) 0.0345(11) Uani 1 1 d .
H10A H 0.1140 0.4611 0.3618 0.052 Uiso 1 1 calc R
H10B H 0.1714 0.5714 0.3923 0.052 Uiso 1 1 calc R
H10C H 0.2675 0.4388 0.3773 0.052 Uiso 1 1 calc R

loop_
_atom_site_aniso_label
_atom_site_aniso_U_11
_atom_site_aniso_U_22
_atom_site_aniso_U_33
_atom_site_aniso_U_23
_atom_site_aniso_U_13
_atom_site_aniso_U_12
U 0.02800(11) 0.02066(10) 0.01983(10) 0.00061(7) 0.00402(7) 0.00048(7)
S1A 0.0333(7) 0.0232(6) 0.0264(6) 0.0025(5) 0.0067(5) 0.0004(5)
S2A 0.0319(7) 0.0281(6) 0.0321(6) 0.0028(5) 0.0093(5) -0.0019(5)
S1B 0.0370(7) 0.0225(6) 0.0277(6) 0.0031(5) 0.0030(5) 0.0014(5)
S2B 0.0353(7) 0.0343(7) 0.0312(7) 0.0046(5) -0.0023(5) 0.0029(6)
S1C 0.0444(8) 0.0234(6) 0.0291(6) -0.0001(5) 0.0084(5) 0.0037(5)
S2C 0.0424(8) 0.0334(7) 0.0273(6) -0.0064(5) 0.0059(5) 0.0004(6)
N1A 0.026(2) 0.0221(18) 0.027(2) 0.0011(16) 0.0039(16) 0.0026(17)
N1B 0.036(2) 0.0223(19) 0.022(2) -0.0007(15) 0.0046(16) -0.0006(17)
N1C 0.035(2) 0.026(2) 0.024(2) -0.0013(15) 0.0031(16) 0.0055(17)
C1A 0.031(3) 0.023(2) 0.021(2) -0.0001(19) 0.0033(19) -0.005(2)
C1C 0.023(3) 0.031(3) 0.028(2) -0.0062(19) 0.0010(19) 0.000(2)
C1B 0.033(3) 0.030(3) 0.017(2) -0.0032(18) 0.0034(19) 0.001(2)
C2A 0.028(3) 0.030(2) 0.021(2) -0.0025(18) 0.0015(19) -0.002(2)
C2B 0.028(3) 0.033(3) 0.026(2) 0.000(2) 0.004(2) 0.000(2)
C2C 0.030(3) 0.032(2) 0.025(3) -0.003(2) 0.000(2) 0.001(2)
C3C 0.027(3) 0.038(3) 0.019(2) -0.001(2) 0.0016(19) 0.002(2)
C3A 0.025(3) 0.027(2) 0.018(2) -0.0016(18) 0.0004(18) 0.003(2)
C3B 0.028(3) 0.031(3) 0.024(2) -0.006(2) 0.0059(19) -0.003(2)
C4C 0.038(3) 0.032(3) 0.033(3) 0.004(2) 0.004(2) 0.004(2)
C4A 0.032(3) 0.024(2) 0.027(2) 0.0008(19) 0.004(2) 0.000(2)
C4B 0.032(3) 0.026(2) 0.033(3) 0.002(2) 0.001(2) 0.002(2)
C5A 0.033(3) 0.027(2) 0.031(3) -0.003(2) -0.001(2) 0.000(2)
C5B 0.036(3) 0.033(3) 0.039(3) -0.006(2) 0.007(2) -0.001(2)
C5C 0.051(3) 0.042(3) 0.027(3) 0.006(2) 0.010(2) 0.007(3)
C6A 0.023(3) 0.032(3) 0.031(2) -0.002(2) 0.0062(19) 0.007(2)
C6B 0.037(3) 0.040(3) 0.047(3) -0.016(2) 0.003(2) -0.005(2)
C6C 0.046(3) 0.047(3) 0.025(3) 0.006(2) 0.007(2) 0.004(2)
C7A 0.030(3) 0.038(3) 0.027(3) -0.004(2) 0.006(2) -0.001(2)
C7B 0.033(3) 0.040(3) 0.035(3) -0.003(2) -0.005(2) 0.000(2)
C7C 0.044(3) 0.040(3) 0.026(3) -0.005(2) 0.009(2) 0.006(2)
C1 0.027(3) 0.026(2) 0.025(2) -0.0007(19) -0.0004(19) 0.001(2)
C2 0.029(3) 0.026(2) 0.019(2) -0.0037(19) 0.0007(19) -0.002(2)
C3 0.023(3) 0.025(2) 0.028(3) 0.0056(19) -0.0034(19) 0.000(2)
C4 0.024(3) 0.027(2) 0.030(3) -0.0039(19) 0.0046(19) 0.002(2)
C5 0.023(3) 0.021(2) 0.028(2) 0.0015(18) 0.0030(19) -0.0029(19)
C6 0.036(3) 0.028(2) 0.034(3) -0.001(2) 0.001(2) 0.001(2)
C7 0.041(3) 0.034(3) 0.026(3) -0.002(2) 0.003(2) -0.003(2)
C8 0.041(3) 0.031(3) 0.031(3) 0.005(2) -0.006(2) 0.001(2)
C9 0.034(3) 0.032(2) 0.035(3) -0.005(2) 0.009(2) 0.005(2)
C10 0.036(3) 0.034(3) 0.034(3) 0.007(2) 0.007(2) -0.007(2)

loop_
_atom_type_symbol
_atom_type_description
_atom_type_scat_dispersion_real
_atom_type_scat_dispersion_imag
_atom_type_scat_source
C C 0.0033 0.0016 'International Tables Vol C Tables 4.2.6.8 and 6.1.1.4'
H H 0.0000 0.0000 'International Tables Vol C Tables 4.2.6.8 and 6.1.1.4'
N N 0.0061 0.0033 'International Tables Vol C Tables 4.2.6.8 and 6.1.1.4'
S S 0.1246 0.1234 'International Tables Vol C Tables 4.2.6.8 and 6.1.1.4'
U U -9.6767 9.6646 'International Tables Vol C Tables 4.2.6.8 and 6.1.1.4'

loop_
_geom_angle_atom_site_label_1
_geom_angle_atom_site_label_2
_geom_angle_atom_site_label_3
_geom_angle
N1B U N1C 79.20(12)
N1B U N1A 75.93(11)
N1C U N1A 151.56(11)
N1B U S1C 82.70(8)
N1C U S1C 59.34(8)
N1A U S1C 129.47(8)
N1B U S1A 84.52(8)
N1C U S1A 131.90(8)
N1A U S1A 59.01(8)
S1C U S1A 73.94(3)
N1B U S1B 59.66(8)
N1C U S1B 76.70(8)
N1A U S1B 78.94(8)
S1C U S1B 126.87(3)
S1A U S1B 130.73(3)
C1A S1A U 79.98(14)
C2A S2A C1A 89.5(2)
C1B S1B U 76.95(15)
C2B S2B C1B 90.3(2)
C1C S1C U 79.85(14)
C2C S2C C1C 90.1(2)
C1A N1A C3A 111.1(3)
C1A N1A U 99.3(3)
C3A N1A U 148.2(3)
C1B N1B C3B 113.2(4)
C1B N1B U 100.5(3)
C3B N1B U 145.9(3)
C1C N1C C3C 111.7(3)
C1C N1C U 98.1(2)
C3C N1C U 148.2(3)
N1A C1A S1A 121.3(3)
N1A C1A S2A 115.4(3)
S1A C1A S2A 123.2(2)
N1C C1C S1C 121.7(3)
N1C C1C S2C 114.4(3)
S1C C1C S2C 123.8(2)
N1B C1B S1B 122.7(3)
N1B C1B S2B 112.8(3)
S1B C1B S2B 124.6(3)
C7A C2A C3A 121.0(4)
C7A C2A S2A 128.8(3)
C3A C2A S2A 110.2(3)
C7B C2B C3B 121.2(4)
C7B C2B S2B 129.2(4)
C3B C2B S2B 109.7(3)
C7C C2C C3C 120.8(4)
C7C C2C S2C 129.3(3)
C3C C2C S2C 110.0(3)
C4C C3C C2C 119.4(4)
C4C C3C N1C 126.9(4)
C2C C3C N1C 113.7(4)
C4A C3A C2A 119.7(4)
C4A C3A N1A 126.5(4)
C2A C3A N1A 113.7(4)
C4B C3B N1B 126.1(4)
C4B C3B C2B 119.9(4)
N1B C3B C2B 114.0(4)
C5C C4C C3C 118.5(4)
C5A C4A C3A 118.7(4)
C5B C4B C3B 118.9(4)
C4A C5A C6A 121.6(4)
C4B C5B C6B 120.3(4)
C4C C5C C6C 121.5(4)
C7A C6A C5A 120.9(4)
C7B C6B C5B 121.4(5)
C7C C6C C5C 121.0(4)
C6A C7A C2A 118.1(4)
C6B C7B C2B 118.3(4)
C6C C7C C2C 118.8(4)
C5 C1 C2 108.4(4)
C5 C1 C6 126.8(4)
C2 C1 C6 124.6(4)
C3 C2 C1 107.3(4)
C3 C2 C7 126.0(4)
C1 C2 C7 126.3(4)
C4 C3 C2 108.6(4)
C4 C3 C8 125.8(4)
C2 C3 C8 125.5(4)
C3 C4 C5 107.8(4)
C3 C4 C9 126.7(4)
C5 C4 C9 125.3(4)
C1 C5 C4 107.9(4)
C1 C5 C10 126.7(4)
C4 C5 C10 124.7(4)

loop_
_geom_bond_atom_site_label_1
_geom_bond_atom_site_label_2
_geom_bond_distance
U N1B 2.448(4)
U N1C 2.541(3)
U N1A 2.541(3)
U C1 2.691(4)
U C5 2.698(4)
U C2 2.724(4)
U C4 2.737(4)
U C3 2.738(4)
U S1C 2.8151(11)
U S1A 2.8264(10)
U S1B 2.8736(11)
U C1B 2.992(4)
U C1C 3.027(4)
U C1A 3.044(4)
S1A C1A 1.723(4)
S2A C2A 1.736(4)
S2A C1A 1.740(4)
S1B C1B 1.706(4)
S2B C2B 1.752(5)
S2B C1B 1.757(4)
S1C C1C 1.715(4)
S2C C2C 1.738(5)
S2C C1C 1.741(4)
N1A C1A 1.313(5)
N1A C3A 1.409(5)
N1B C1B 1.333(5)
N1B C3B 1.391(5)
N1C C1C 1.325(5)
N1C C3C 1.406(5)
C2A C7A 1.401(6)
C2A C3A 1.403(6)
C2B C7B 1.378(6)
C2B C3B 1.400(6)
C2C C7C 1.396(6)
C2C C3C 1.405(6)
C3C C4C 1.398(6)
C3A C4A 1.393(5)
C3B C4B 1.390(6)
C4C C5C 1.378(6)
C4A C5A 1.380(6)
C4B C5B 1.384(6)
C5A C6A 1.385(6)
C5B C6B 1.389(6)
C5C C6C 1.384(6)
C6A C7A 1.378(6)
C6B C7B 1.378(6)
C6C C7C 1.360(6)
C1 C5 1.410(6)
C1 C2 1.432(6)
C1 C6 1.514(6)
C2 C3 1.419(6)
C2 C7 1.499(6)
C3 C4 1.416(6)
C3 C8 1.500(6)
C4 C5 1.431(5)
C4 C9 1.502(6)
C5 C10 1.501(5)
